data_7049465
loop_
_publ_author_name
'Meng, Ting'
'Qin, Qi-Pin'
'Chen, Zi-Lu'
'Zou, Hua-Hong'
'Wang, Kai'
'Liang, Fu-Pei'

_publ_section_title
;
 Discovery of high in vitro and in vivo antitumor activities of
 organometallic ruthenium(ii)-arene complexes with
 5,7-dihalogenated-2-methyl-8-quinolinol.
;
_journal_issue 16
_journal_name_full 'Dalton transactions (Cambridge, England : 2003)'
_journal_page_first 5352
_journal_page_last 5360
_journal_paper_doi 10.1039/c9dt00866g
_journal_volume 48
_journal_year 2019
_chemical_formula_moiety 'C19 H20 I N O2 Ru'
_chemical_formula_sum 'C19 H20 I N O2 Ru'
_chemical_formula_weight 522.33
_space_group_crystal_system monoclinic
_space_group_IT_number 14
_space_group_name_Hall '-P 2ybc'
_space_group_name_H-M_alt 'P 1 21/c 1'
_symmetry_space_group_name_Hall '-P 2ybc'
_symmetry_space_group_name_H-M 'P 1 21/c 1'
_atom_sites_solution_hydrogens geom
_atom_sites_solution_primary direct
_audit_creation_date 2018-12-10
_audit_creation_method
;
  Olex2 1.2-ac2
  (compiled 2012.03.06 svn.r2239, GUI svn.r4109)
;
_audit_update_record
;
2019-02-13 deposited with the CCDC.    2019-03-26 downloaded from the CCDC.
;
_cell_angle_alpha 90
_cell_angle_beta 100.3030(10)
_cell_angle_gamma 90
_cell_formula_units_Z 4
_cell_length_a 9.3758(3)
_cell_length_b 14.4693(4)
_cell_length_c 13.6980(4)
_cell_measurement_reflns_used 9914
_cell_measurement_temperature 293(2)
_cell_measurement_theta_max 27.500
_cell_measurement_theta_min 3.023
_cell_volume 1828.32(9)
_computing_molecular_graphics
;
O. V. Dolomanov, L. J. Bourhis, R. J. Gildea, J. A. K. Howard and H. Puschmann,
OLEX2: a complete structure solution, refinement and analysis program.
J. Appl. Cryst. (2009). 42, 339-341.
;
_computing_publication_material
;
O. V. Dolomanov, L. J. Bourhis, R. J. Gildea, J. A. K. Howard and H. Puschmann,
OLEX2: a complete structure solution, refinement and analysis program.
J. Appl. Cryst. (2009). 42, 339-341.
;
_computing_structure_refinement
;
SHELXL, G.M. Sheldrick, Acta Cryst.
(2008). A64, 112-122
;
_computing_structure_solution
;
SHELXS, G.M. Sheldrick, Acta Cryst.
(2008). A64, 112-122
;
_diffrn_ambient_temperature 293(2)
_diffrn_measured_fraction_theta_full 0.998
_diffrn_measured_fraction_theta_max 0.999
_diffrn_measurement_device_type 'CCD area detector'
_diffrn_measurement_method 'phi and omega scans'
_diffrn_radiation_monochromator graphite
_diffrn_radiation_type MoK\a
_diffrn_radiation_wavelength 0.71076
_diffrn_reflns_av_R_equivalents 0.0375
_diffrn_reflns_av_unetI/netI 0.0272
_diffrn_reflns_Laue_measured_fraction_full 0.998
_diffrn_reflns_Laue_measured_fraction_max 0.999
_diffrn_reflns_limit_h_max 12
_diffrn_reflns_limit_h_min -12
_diffrn_reflns_limit_k_max 18
_diffrn_reflns_limit_k_min -18
_diffrn_reflns_limit_l_max 17
_diffrn_reflns_limit_l_min -16
_diffrn_reflns_number 28457
_diffrn_reflns_point_group_measured_fraction_full 0.998
_diffrn_reflns_point_group_measured_fraction_max 0.999
_diffrn_reflns_theta_full 25.242
_diffrn_reflns_theta_max 27.507
_diffrn_reflns_theta_min 3.023
_diffrn_source_current 30.0
_diffrn_source_power 1.5
_diffrn_source_voltage 50.0
_exptl_absorpt_coefficient_mu 2.557
_exptl_absorpt_correction_T_max 0.7456
_exptl_absorpt_correction_T_min 0.5348
_exptl_absorpt_correction_type none
_exptl_absorpt_process_details
;
? was used for absorption correction.
R(int) was 0.1075 before and 0.0540 after correction.
The Ratio of minimum to maximum transmission is 0.7173.
The \l/2 correction factor is Not present.
;
_exptl_crystal_colour brown
_exptl_crystal_density_diffrn 1.898
_exptl_crystal_description rod
_exptl_crystal_F_000 1016
_exptl_crystal_size_max 0.425
_exptl_crystal_size_mid 0.172
_exptl_crystal_size_min 0.067
_refine_diff_density_max 1.010
_refine_diff_density_min -0.569
_refine_diff_density_rms 0.086
_refine_ls_extinction_method none
_refine_ls_goodness_of_fit_ref 1.044
_refine_ls_hydrogen_treatment constr
_refine_ls_matrix_type full
_refine_ls_number_parameters 221
_refine_ls_number_reflns 4205
_refine_ls_number_restraints 0
_refine_ls_restrained_S_all 1.044
_refine_ls_R_factor_all 0.0371
_refine_ls_R_factor_gt 0.0256
_refine_ls_shift/su_max 0.001
_refine_ls_shift/su_mean 0.000
_refine_ls_structure_factor_coef Fsqd
_refine_ls_weighting_details 'w=1/[\s^2^(Fo^2^)+(0.0179P)^2^+2.3927P] where P=(Fo^2^+2Fc^2^)/3'
_refine_ls_weighting_scheme calc
_refine_ls_wR_factor_gt 0.0512
_refine_ls_wR_factor_ref 0.0543
_reflns_Friedel_coverage 0.000
_reflns_number_gt 3526
_reflns_number_total 4205
_reflns_threshold_expression 'I > 2\s(I)'
_cod_data_source_file c9dt00866g2.cif
_cod_data_source_block aaa_CCDC2
_cod_depositor_comments 'Adding full bibliography for 7049455--7049468.cif.'
_cod_database_code 7049465
_shelx_space_group_comment
;
The symmetry employed for this shelxl refinement is uniquely defined
by the following loop, which should always be used as a source of
symmetry information in preference to the above space-group names.
They are only intended as comments.
;
_shelxl_version_number 2014-3

loop_
_space_group_symop_operation_xyz
'x, y, z'
'-x, y+1/2, -z+1/2'
'-x, -y, -z'
'x, -y-1/2, z-1/2'

loop_
_atom_site_label
_atom_site_type_symbol
_atom_site_fract_x
_atom_site_fract_y
_atom_site_fract_z
_atom_site_U_iso_or_equiv
_atom_site_adp_type
_atom_site_occupancy
_atom_site_site_symmetry_order
_atom_site_calc_flag
_atom_site_refinement_flags_posn
_atom_site_refinement_flags_adp
I1 I 0.79897(2) 0.11441(2) 0.71943(2) 0.03430(7) Uani 1 1 d . .
Ru1 Ru 0.65989(2) 0.26932(2) 0.63538(2) 0.02247(6) Uani 1 1 d . .
O1 O 0.5441(2) 0.18059(14) 0.52993(13) 0.0291(5) Uani 1 1 d . .
O2 O 0.5622(2) 0.30121(16) 0.85065(14) 0.0357(5) Uani 1 1 d . .
H2 H 0.5454 0.3045 0.9073 0.054 Uiso 1 1 calc R U
N1 N 0.4887(2) 0.22541(16) 0.70696(15) 0.0230(5) Uani 1 1 d . .
C1 C 0.4659(3) 0.2469(2) 0.79706(19) 0.0263(6) Uani 1 1 d . .
C2 C 0.3425(3) 0.2122(2) 0.8327(2) 0.0337(7) Uani 1 1 d . .
H2A H 0.3271 0.2291 0.8955 0.040 Uiso 1 1 calc R U
C3 C 0.2482(3) 0.1554(2) 0.7766(2) 0.0355(7) Uani 1 1 d . .
H3 H 0.1668 0.1345 0.8001 0.043 Uiso 1 1 calc R U
C4 C 0.2724(3) 0.1270(2) 0.6815(2) 0.0274(6) Uani 1 1 d . .
C5 C 0.1840(3) 0.0642(2) 0.6193(2) 0.0344(7) Uani 1 1 d . .
H5 H 0.1012 0.0400 0.6382 0.041 Uiso 1 1 calc R U
C6 C 0.2210(4) 0.0392(2) 0.5307(2) 0.0370(7) Uani 1 1 d . .
H6 H 0.1637 -0.0035 0.4906 0.044 Uiso 1 1 calc R U
C7 C 0.3424(3) 0.0761(2) 0.4991(2) 0.0333(7) Uani 1 1 d . .
H7 H 0.3653 0.0576 0.4387 0.040 Uiso 1 1 calc R U
C8 C 0.4290(3) 0.1398(2) 0.55686(19) 0.0258(6) Uani 1 1 d . .
C9 C 0.3947(3) 0.16468(19) 0.65031(19) 0.0228(6) Uani 1 1 d . .
C10 C 0.4784(4) 0.4592(3) 0.6818(3) 0.0496(9) Uani 1 1 d . .
H10A H 0.3919 0.4392 0.6384 0.074 Uiso 1 1 calc R U
H10B H 0.4856 0.5253 0.6791 0.074 Uiso 1 1 calc R U
H10C H 0.4746 0.4404 0.7485 0.074 Uiso 1 1 calc R U
C11 C 0.7340(4) 0.3932(2) 0.7196(2) 0.0361(7) Uani 1 1 d . .
H11 H 0.7373 0.4067 0.7864 0.043 Uiso 1 1 calc R U
C12 C 0.6087(4) 0.4162(2) 0.6494(2) 0.0353(7) Uani 1 1 d . .
C13 C 0.6073(3) 0.3948(2) 0.5488(2) 0.0326(7) Uani 1 1 d . .
H13 H 0.5261 0.4088 0.5015 0.039 Uiso 1 1 calc R U
C14 C 0.7292(3) 0.3519(2) 0.5192(2) 0.0312(7) Uani 1 1 d . .
H14 H 0.7260 0.3383 0.4525 0.037 Uiso 1 1 calc R U
C15 C 0.8542(3) 0.3298(2) 0.5879(2) 0.0304(7) Uani 1 1 d . .
C16 C 0.8526(3) 0.3504(2) 0.6895(2) 0.0332(7) Uani 1 1 d . .
H16 H 0.9328 0.3349 0.7371 0.040 Uiso 1 1 calc R U
C17 C 0.9854(4) 0.2849(3) 0.5589(2) 0.0422(8) Uani 1 1 d . .
H17 H 1.0293 0.2450 0.6140 0.051 Uiso 1 1 calc R U
C18 C 1.0953(5) 0.3593(4) 0.5470(5) 0.0966(19) Uani 1 1 d . .
H18A H 1.0551 0.3999 0.4937 0.145 Uiso 1 1 calc R U
H18B H 1.1817 0.3310 0.5324 0.145 Uiso 1 1 calc R U
H18C H 1.1187 0.3941 0.6074 0.145 Uiso 1 1 calc R U
C19 C 0.9518(5) 0.2252(3) 0.4669(3) 0.0580(11) Uani 1 1 d . .
H19A H 0.8786 0.1809 0.4749 0.087 Uiso 1 1 calc R U
H19B H 1.0381 0.1935 0.4572 0.087 Uiso 1 1 calc R U
H19C H 0.9175 0.2635 0.4103 0.087 Uiso 1 1 calc R U

loop_
_atom_site_aniso_label
_atom_site_aniso_U_11
_atom_site_aniso_U_22
_atom_site_aniso_U_33
_atom_site_aniso_U_23
_atom_site_aniso_U_13
_atom_site_aniso_U_12
I1 0.03562(12) 0.03486(11) 0.03284(11) 0.00295(9) 0.00725(9) 0.00248(9)
Ru1 0.02622(12) 0.02759(12) 0.01473(10) -0.00056(9) 0.00668(8) -0.00252(10)
O1 0.0351(11) 0.0377(12) 0.0155(9) -0.0034(8) 0.0076(8) -0.0083(9)
O2 0.0402(12) 0.0532(14) 0.0157(9) -0.0073(9) 0.0101(9) -0.0115(11)
N1 0.0260(12) 0.0296(12) 0.0144(10) 0.0010(9) 0.0060(9) -0.0011(10)
C1 0.0273(15) 0.0347(16) 0.0173(13) 0.0019(11) 0.0050(11) 0.0027(12)
C2 0.0346(17) 0.050(2) 0.0200(14) -0.0002(13) 0.0138(13) 0.0008(15)
C3 0.0301(16) 0.0444(19) 0.0351(17) 0.0053(15) 0.0142(14) -0.0020(15)
C4 0.0246(14) 0.0312(16) 0.0262(14) 0.0066(12) 0.0044(12) 0.0053(12)
C5 0.0275(16) 0.0334(17) 0.0415(18) 0.0056(14) 0.0036(14) -0.0036(13)
C6 0.0386(18) 0.0346(16) 0.0348(17) -0.0037(14) -0.0014(14) -0.0063(15)
C7 0.0405(18) 0.0344(16) 0.0239(14) -0.0057(13) 0.0026(13) -0.0008(14)
C8 0.0304(15) 0.0292(15) 0.0176(13) 0.0028(11) 0.0042(11) 0.0004(12)
C9 0.0250(14) 0.0243(14) 0.0183(13) 0.0044(11) 0.0014(11) 0.0013(12)
C10 0.051(2) 0.0402(19) 0.064(2) -0.0032(18) 0.0279(19) 0.0069(17)
C11 0.0471(19) 0.0336(17) 0.0305(16) -0.0091(13) 0.0152(14) -0.0142(15)
C12 0.0418(18) 0.0252(15) 0.0429(18) -0.0032(14) 0.0187(15) -0.0046(14)
C13 0.0320(16) 0.0305(16) 0.0363(16) 0.0098(13) 0.0086(13) 0.0000(13)
C14 0.0419(18) 0.0323(15) 0.0220(14) 0.0065(12) 0.0126(13) -0.0027(14)
C15 0.0326(16) 0.0329(16) 0.0280(15) 0.0056(13) 0.0118(13) -0.0071(13)
C16 0.0332(17) 0.0387(17) 0.0270(15) -0.0010(13) 0.0036(13) -0.0124(14)
C17 0.0343(18) 0.056(2) 0.0391(18) 0.0083(16) 0.0147(15) 0.0052(16)
C18 0.058(3) 0.101(4) 0.147(5) -0.021(4) 0.064(3) -0.021(3)
C19 0.068(3) 0.066(3) 0.045(2) 0.0052(19) 0.0226(19) 0.030(2)

loop_
_atom_type_symbol
_atom_type_description
_atom_type_scat_dispersion_real
_atom_type_scat_dispersion_imag
_atom_type_scat_source
C C 0.0033 0.0016 'International Tables Vol C Tables 4.2.6.8 and 6.1.1.4'
H H 0.0000 0.0000 'International Tables Vol C Tables 4.2.6.8 and 6.1.1.4'
I I -0.4742 1.8119 'International Tables Vol C Tables 4.2.6.8 and 6.1.1.4'
N N 0.0061 0.0033 'International Tables Vol C Tables 4.2.6.8 and 6.1.1.4'
O O 0.0106 0.0060 'International Tables Vol C Tables 4.2.6.8 and 6.1.1.4'
Ru Ru -1.2594 0.8363 'International Tables Vol C Tables 4.2.6.8 and 6.1.1.4'

loop_
_geom_angle_atom_site_label_1
_geom_angle_atom_site_label_2
_geom_angle_atom_site_label_3
_geom_angle
O1 Ru1 I1 86.39(6)
O1 Ru1 N1 78.04(8)
O1 Ru1 C11 161.95(11)
O1 Ru1 C12 124.18(11)
O1 Ru1 C13 95.58(10)
O1 Ru1 C14 91.03(10)
O1 Ru1 C15 113.09(9)
O1 Ru1 C16 150.15(10)
N1 Ru1 I1 84.47(6)
N1 Ru1 C11 101.40(10)
N1 Ru1 C12 93.09(10)
N1 Ru1 C13 112.65(10)
N1 Ru1 C14 148.21(10)
N1 Ru1 C15 168.85(10)
N1 Ru1 C16 131.01(10)
C11 Ru1 I1 111.59(9)
C11 Ru1 C12 37.85(12)
C11 Ru1 C14 80.04(11)
C11 Ru1 C15 68.30(11)
C12 Ru1 I1 148.22(9)
C12 Ru1 C15 81.25(11)
C13 Ru1 I1 162.83(8)
C13 Ru1 C11 67.76(12)
C13 Ru1 C12 37.64(11)
C13 Ru1 C14 38.09(11)
C13 Ru1 C15 68.24(11)
C14 Ru1 I1 124.99(8)
C14 Ru1 C12 68.39(11)
C14 Ru1 C15 37.15(11)
C15 Ru1 I1 95.26(8)
C16 Ru1 I1 89.67(9)
C16 Ru1 C11 37.52(12)
C16 Ru1 C12 68.19(13)
C16 Ru1 C13 80.13(12)
C16 Ru1 C14 67.32(11)
C16 Ru1 C15 37.88(11)
C8 O1 Ru1 115.20(16)
C1 N1 Ru1 128.34(19)
C1 N1 C9 118.7(2)
C9 N1 Ru1 112.96(16)
O2 C1 N1 116.8(2)
O2 C1 C2 122.5(2)
N1 C1 C2 120.7(3)
C3 C2 C1 120.8(3)
C2 C3 C4 120.2(3)
C5 C4 C3 124.5(3)
C9 C4 C3 116.1(3)
C9 C4 C5 119.4(3)
C6 C5 C4 119.5(3)
C5 C6 C7 121.6(3)
C8 C7 C6 120.5(3)
O1 C8 C7 123.9(2)
O1 C8 C9 117.4(2)
C7 C8 C9 118.7(3)
N1 C9 C4 123.4(2)
N1 C9 C8 116.3(2)
C4 C9 C8 120.3(3)
C12 C11 Ru1 71.76(18)
C16 C11 Ru1 70.97(17)
C16 C11 C12 120.7(3)
C10 C12 Ru1 128.8(2)
C11 C12 Ru1 70.39(18)
C11 C12 C10 121.0(3)
C13 C12 Ru1 70.42(17)
C13 C12 C10 120.8(3)
C13 C12 C11 118.2(3)
C12 C13 Ru1 71.94(18)
C12 C13 C14 120.6(3)
C14 C13 Ru1 71.15(17)
C13 C14 Ru1 70.76(16)
C15 C14 Ru1 72.96(16)
C15 C14 C13 121.7(3)
C14 C15 Ru1 69.90(16)
C14 C15 C16 117.0(3)
C14 C15 C17 123.1(3)
C16 C15 Ru1 69.17(16)
C16 C15 C17 119.9(3)
C17 C15 Ru1 131.2(2)
C11 C16 Ru1 71.51(18)
C11 C16 C15 121.9(3)
C15 C16 Ru1 72.96(17)
C15 C17 C18 109.0(3)
C15 C17 C19 114.0(3)
C19 C17 C18 111.0(3)

loop_
_geom_bond_atom_site_label_1
_geom_bond_atom_site_label_2
_geom_bond_distance
I1 Ru1 2.7410(3)
Ru1 O1 2.0861(19)
Ru1 N1 2.123(2)
Ru1 C11 2.177(3)
Ru1 C12 2.195(3)
Ru1 C13 2.176(3)
Ru1 C14 2.181(3)
Ru1 C15 2.220(3)
Ru1 C16 2.171(3)
O1 C8 1.338(3)
O2 C1 1.317(3)
N1 C1 1.327(3)
N1 C9 1.380(3)
C1 C2 1.425(4)
C2 C3 1.343(4)
C3 C4 1.423(4)
C4 C5 1.409(4)
C4 C9 1.403(4)
C5 C6 1.369(4)
C6 C7 1.395(4)
C7 C8 1.380(4)
C8 C9 1.421(4)
C10 C12 1.506(4)
C11 C12 1.418(5)
C11 C16 1.398(5)
C12 C13 1.410(4)
C13 C14 1.422(4)
C14 C15 1.402(4)
C15 C16 1.426(4)
C15 C17 1.506(4)
C17 C18 1.519(6)
C17 C19 1.513(5)
